data_1549427
loop_
_publ_author_name
'Wang, Qing'
'Hu, Pan'
'Tanaka, Takayuki'
'Gopalakrishna, Tullimilli Y.'
'Herng, Tun Seng'
'Phan, Hoa'
'Zeng, Wangdong'
'Ding, Jun'
'Osuka, Atsuhiro'
'Chi, Chunyan'
'Siegel, Jay'
'Wu, Jishan'

_publ_section_title
;
 Curved \p-conjugated corannulene dimer diradicaloids.
;
_journal_issue 22
_journal_name_full 'Chemical science'
_journal_page_first 5100
_journal_page_last 5105
_journal_paper_doi 10.1039/c8sc01388h
_journal_volume 9
_journal_year 2018
_chemical_formula_moiety 'C36 H24 O'
_chemical_formula_sum 'C36 H24 O'
_chemical_formula_weight 472.55
_space_group_crystal_system monoclinic
_space_group_IT_number 14
_space_group_name_Hall '-P 2ybc'
_space_group_name_H-M_alt 'P 1 21/c 1'
_symmetry_space_group_name_Hall '-P 2ybc'
_symmetry_space_group_name_H-M 'P 1 21/c 1'
_atom_sites_solution_hydrogens geom
_audit_creation_method SHELXL-2014/7
_audit_update_record
;
2018-01-25 deposited with the CCDC.
2018-05-14 downloaded from the CCDC.
;
_cell_angle_alpha 90
_cell_angle_beta 97.730(3)
_cell_angle_gamma 90
_cell_formula_units_Z 4
_cell_length_a 10.7377(4)
_cell_length_b 7.2096(3)
_cell_length_c 30.6438(10)
_cell_measurement_reflns_used 638
_cell_measurement_temperature 93(2)
_cell_measurement_theta_max 73.0
_cell_measurement_theta_min 30.9
_cell_volume 2350.72(15)
_computing_structure_refinement 'SHELXL-2014/7 (Sheldrick, 2014)'
_diffrn_ambient_temperature 93(2)
_diffrn_detector_area_resol_mean 5.8140
_diffrn_measured_fraction_theta_full 0.996
_diffrn_measured_fraction_theta_max 0.996
_diffrn_measurement_device_type 'Rigaku XtaLAB P200'
_diffrn_measurement_method \w
_diffrn_radiation_type CuK\a
_diffrn_radiation_wavelength 1.54184
_diffrn_reflns_av_R_equivalents 0.0525
_diffrn_reflns_av_unetI/netI 0.0488
_diffrn_reflns_Laue_measured_fraction_full 0.996
_diffrn_reflns_Laue_measured_fraction_max 0.996
_diffrn_reflns_limit_h_max 12
_diffrn_reflns_limit_h_min -12
_diffrn_reflns_limit_k_max 8
_diffrn_reflns_limit_k_min -8
_diffrn_reflns_limit_l_max 36
_diffrn_reflns_limit_l_min -31
_diffrn_reflns_number 15717
_diffrn_reflns_point_group_measured_fraction_full 0.996
_diffrn_reflns_point_group_measured_fraction_max 0.996
_diffrn_reflns_theta_full 66.999
_diffrn_reflns_theta_max 66.999
_diffrn_reflns_theta_min 2.911
_exptl_absorpt_coefficient_mu 0.605
_exptl_absorpt_correction_type multi-scan
_exptl_absorpt_process_details 'REQAB (Rigaku, 1998)'
_exptl_crystal_colour brown
_exptl_crystal_density_diffrn 1.335
_exptl_crystal_description prism
_exptl_crystal_F_000 992
_exptl_crystal_size_max 0.050
_exptl_crystal_size_mid 0.050
_exptl_crystal_size_min 0.010
_exptl_transmission_factor_max 0.994
_exptl_transmission_factor_min 0.970
_refine_diff_density_max 0.243
_refine_diff_density_min -0.233
_refine_diff_density_rms 0.047
_refine_ls_extinction_method none
_refine_ls_goodness_of_fit_ref 1.012
_refine_ls_hydrogen_treatment constr
_refine_ls_matrix_type full
_refine_ls_number_parameters 338
_refine_ls_number_reflns 4182
_refine_ls_number_restraints 0
_refine_ls_restrained_S_all 1.012
_refine_ls_R_factor_all 0.0739
_refine_ls_R_factor_gt 0.0475
_refine_ls_shift/su_max 0.001
_refine_ls_shift/su_mean 0.000
_refine_ls_structure_factor_coef Fsqd
_refine_ls_weighting_details 'w=1/[\s^2^(Fo^2^)+(0.0653P)^2^+0.7971P] where P=(Fo^2^+2Fc^2^)/3'
_refine_ls_weighting_scheme calc
_refine_ls_wR_factor_gt 0.1140
_refine_ls_wR_factor_ref 0.1294
_reflns_Friedel_coverage 0.000
_reflns_number_gt 3041
_reflns_number_total 4182
_reflns_threshold_expression 'I > 2\s(I)'
_cod_data_source_file c8sc01388h2.cif
_cod_data_source_block 180115wu
_cod_depositor_comments 'Adding full bibliography for 1549426--1549428.cif.'
_cod_database_code 1549427
_shelx_shelxl_version_number 2014/7
_shelx_space_group_comment
;
The symmetry employed for this shelxl refinement is uniquely defined
by the following loop, which should always be used as a source of
symmetry information in preference to the above space-group names.
They are only intended as comments.
;
_shelx_estimated_absorpt_t_min 0.970
_shelx_estimated_absorpt_t_max 0.994

loop_
_space_group_symop_operation_xyz
'x, y, z'
'-x, y+1/2, -z+1/2'
'-x, -y, -z'
'x, -y-1/2, z-1/2'

loop_
_atom_site_label
_atom_site_type_symbol
_atom_site_fract_x
_atom_site_fract_y
_atom_site_fract_z
_atom_site_U_iso_or_equiv
_atom_site_adp_type
_atom_site_occupancy
_atom_site_site_symmetry_order
_atom_site_calc_flag
_atom_site_refinement_flags_posn
_atom_site_refinement_flags_adp
C1 C 0.55673(19) 0.3091(3) 0.35604(7) 0.0274(5) Uani 1 1 d . .
C2 C 0.6132(2) 0.3719(3) 0.32073(7) 0.0300(5) Uani 1 1 d . .
H1 H 0.7021 0.3822 0.3240 0.036 Uiso 1 1 calc R U
C3 C 0.54189(19) 0.4222(3) 0.27918(7) 0.0289(5) Uani 1 1 d . .
C4 C 0.5826(2) 0.4244(3) 0.23618(7) 0.0313(5) Uani 1 1 d . .
H2 H 0.6693 0.4403 0.2339 0.038 Uiso 1 1 calc R U
C5 C 0.4989(2) 0.4040(3) 0.19840(7) 0.0324(5) Uani 1 1 d . .
H3 H 0.5296 0.4067 0.1707 0.039 Uiso 1 1 calc R U
C6 C 0.3658(2) 0.3786(3) 0.19941(7) 0.0302(5) Uani 1 1 d . .
C7 C 0.2746(2) 0.2910(3) 0.16747(7) 0.0315(5) Uani 1 1 d . .
H4 H 0.2893 0.2870 0.1376 0.038 Uiso 1 1 calc R U
C8 C 0.1661(2) 0.2124(3) 0.17873(7) 0.0325(5) Uani 1 1 d . .
H5 H 0.1078 0.1575 0.1564 0.039 Uiso 1 1 calc R U
C9 C 0.13936(19) 0.2116(3) 0.22344(7) 0.0303(5) Uani 1 1 d . .
C10 C 0.0620(2) 0.0862(4) 0.24458(7) 0.0338(5) Uani 1 1 d . .
H6 H -0.0036 0.0212 0.2271 0.041 Uiso 1 1 calc R U
C11 C 0.08049(19) 0.0575(4) 0.28945(7) 0.0325(5) Uani 1 1 d . .
H7 H 0.0277 -0.0274 0.3020 0.039 Uiso 1 1 calc R U
C12 C 0.17789(18) 0.1533(3) 0.31784(7) 0.0290(5) Uani 1 1 d . .
C13 C 0.24071(18) 0.0932(3) 0.36000(7) 0.0274(5) Uani 1 1 d . .
C14 C 0.35844(18) 0.1631(3) 0.37845(6) 0.0258(5) Uani 1 1 d . .
C15 C 0.42287(19) 0.2898(3) 0.35227(6) 0.0257(5) Uani 1 1 d . .
C16 C 0.4135(2) 0.4286(3) 0.27904(7) 0.0282(5) Uani 1 1 d . .
C17 C 0.32797(19) 0.4056(3) 0.24032(7) 0.0281(5) Uani 1 1 d . .
C18 C 0.21696(19) 0.3239(3) 0.25180(7) 0.0285(5) Uani 1 1 d . .
C19 C 0.23473(18) 0.2964(3) 0.29828(7) 0.0282(5) Uani 1 1 d . .
C20 C 0.42848(18) 0.1073(3) 0.42125(6) 0.0257(5) Uani 1 1 d . .
C21 C 0.36963(19) 0.0281(3) 0.45407(6) 0.0265(5) Uani 1 1 d . .
H8 H 0.2819 0.0046 0.4484 0.032 Uiso 1 1 calc R U
C22 C 0.43468(18) -0.0190(3) 0.49558(6) 0.0253(5) Uani 1 1 d . .
C23 C 0.37556(19) -0.1025(3) 0.52899(7) 0.0287(5) Uani 1 1 d . .
H14 H 0.2882 -0.1288 0.5232 0.034 Uiso 1 1 calc R U
C24 C 0.43899(18) -0.1476(3) 0.56968(7) 0.0258(5) Uani 1 1 d . .
C25 C 0.63668(19) 0.2288(3) 0.39614(7) 0.0294(5) Uani 1 1 d . .
H24 H 0.6816 0.1211 0.3849 0.035 Uiso 1 1 calc R U
C26 C 0.74011(19) 0.3628(3) 0.41542(6) 0.0266(5) Uani 1 1 d . .
C27 C 0.7106(2) 0.5284(3) 0.43548(7) 0.0321(5) Uani 1 1 d . .
C28 C 0.8065(2) 0.6486(4) 0.45232(7) 0.0359(6) Uani 1 1 d . .
H9 H 0.7860 0.7592 0.4666 0.043 Uiso 1 1 calc R U
C29 C 0.9317(2) 0.6109(4) 0.44877(7) 0.0345(5) Uani 1 1 d . .
C30 C 0.9594(2) 0.4469(4) 0.42863(7) 0.0363(6) Uani 1 1 d . .
H10 H 1.0446 0.4187 0.4261 0.044 Uiso 1 1 calc R U
C31 C 0.86578(19) 0.3217(3) 0.41186(7) 0.0299(5) Uani 1 1 d . .
C32 C 0.5763(2) 0.5809(4) 0.43956(8) 0.0418(6) Uani 1 1 d . .
H15 H 0.5742 0.7063 0.4518 0.063 Uiso 1 1 calc R U
H16 H 0.5416 0.4929 0.4591 0.063 Uiso 1 1 calc R U
H17 H 0.5260 0.5777 0.4104 0.063 Uiso 1 1 calc R U
C33 C 1.0343(2) 0.7452(4) 0.46652(8) 0.0485(7) Uani 1 1 d . .
H18 H 1.1093 0.6758 0.4789 0.073 Uiso 1 1 calc R U
H19 H 1.0052 0.8220 0.4895 0.073 Uiso 1 1 calc R U
H20 H 1.0549 0.8249 0.4426 0.073 Uiso 1 1 calc R U
C34 C 0.9054(2) 0.1474(4) 0.39068(9) 0.0432(6) Uani 1 1 d . .
H21 H 0.9972 0.1437 0.3929 0.065 Uiso 1 1 calc R U
H22 H 0.8689 0.1453 0.3596 0.065 Uiso 1 1 calc R U
H23 H 0.8758 0.0393 0.4057 0.065 Uiso 1 1 calc R U
O1 O 0.18335(13) -0.0502(2) 0.37973(4) 0.0306(4) Uani 1 1 d . .
C35 C 0.2292(2) -0.2301(4) 0.36967(8) 0.0391(6) Uani 1 1 d . .
H11 H 0.2215 -0.2457 0.3377 0.059 Uiso 1 1 calc R U
H12 H 0.1798 -0.3259 0.3822 0.059 Uiso 1 1 calc R U
H13 H 0.3177 -0.2416 0.3823 0.059 Uiso 1 1 calc R U
C36 C 0.35531(19) 0.3633(3) 0.31488(6) 0.0260(5) Uani 1 1 d . .

loop_
_atom_site_aniso_label
_atom_site_aniso_U_11
_atom_site_aniso_U_22
_atom_site_aniso_U_33
_atom_site_aniso_U_23
_atom_site_aniso_U_13
_atom_site_aniso_U_12
C1 0.0246(10) 0.0310(13) 0.0259(10) -0.0013(9) 0.0005(8) -0.0052(9)
C2 0.0250(11) 0.0369(13) 0.0277(11) 0.0005(10) 0.0025(9) -0.0061(9)
C3 0.0281(11) 0.0296(12) 0.0285(11) 0.0010(9) 0.0019(9) -0.0041(9)
C4 0.0292(11) 0.0328(13) 0.0322(11) 0.0030(10) 0.0057(9) -0.0029(9)
C5 0.0354(12) 0.0358(14) 0.0269(11) 0.0045(10) 0.0081(9) -0.0023(10)
C6 0.0355(12) 0.0302(13) 0.0243(10) 0.0039(9) 0.0026(9) 0.0020(10)
C7 0.0355(12) 0.0355(14) 0.0231(10) 0.0023(10) 0.0022(9) 0.0031(10)
C8 0.0317(12) 0.0392(14) 0.0240(10) 0.0010(10) -0.0054(9) 0.0024(10)
C9 0.0218(10) 0.0399(14) 0.0277(11) 0.0045(10) -0.0022(8) 0.0043(9)
C10 0.0224(11) 0.0480(15) 0.0290(11) 0.0008(10) -0.0039(9) -0.0007(10)
C11 0.0216(10) 0.0452(15) 0.0301(11) 0.0029(10) 0.0012(8) -0.0007(10)
C12 0.0187(10) 0.0433(14) 0.0251(10) -0.0007(10) 0.0030(8) 0.0021(9)
C13 0.0212(10) 0.0374(13) 0.0245(10) -0.0011(9) 0.0062(8) -0.0005(9)
C14 0.0221(10) 0.0330(13) 0.0226(10) -0.0027(9) 0.0037(8) 0.0006(9)
C15 0.0236(10) 0.0310(12) 0.0226(10) -0.0047(9) 0.0030(8) 0.0003(9)
C16 0.0313(11) 0.0265(12) 0.0264(10) -0.0001(9) 0.0027(9) -0.0007(9)
C17 0.0285(11) 0.0281(13) 0.0269(10) 0.0035(9) 0.0011(9) 0.0035(9)
C18 0.0257(11) 0.0339(13) 0.0252(10) 0.0017(9) 0.0004(8) 0.0068(9)
C19 0.0227(11) 0.0373(13) 0.0246(10) -0.0003(9) 0.0029(8) 0.0068(9)
C20 0.0222(10) 0.0317(12) 0.0232(10) -0.0033(9) 0.0026(8) -0.0013(9)
C21 0.0192(10) 0.0361(13) 0.0238(10) -0.0022(9) 0.0018(8) -0.0002(9)
C22 0.0214(10) 0.0314(12) 0.0233(10) -0.0018(9) 0.0034(8) -0.0012(8)
C23 0.0197(10) 0.0394(14) 0.0267(10) -0.0019(10) 0.0018(8) -0.0037(9)
C24 0.0216(10) 0.0309(12) 0.0250(10) -0.0028(9) 0.0034(8) -0.0022(8)
C25 0.0243(11) 0.0366(13) 0.0266(10) 0.0007(10) 0.0012(8) -0.0034(9)
C26 0.0235(10) 0.0368(13) 0.0193(9) 0.0028(9) 0.0018(8) -0.0037(9)
C27 0.0316(12) 0.0398(14) 0.0246(10) 0.0012(10) 0.0027(9) -0.0025(10)
C28 0.0427(14) 0.0388(15) 0.0252(11) 0.0031(10) 0.0002(10) -0.0048(11)
C29 0.0367(13) 0.0410(15) 0.0235(10) 0.0055(10) -0.0035(9) -0.0121(11)
C30 0.0238(11) 0.0548(17) 0.0296(11) 0.0117(11) 0.0008(9) -0.0042(11)
C31 0.0257(11) 0.0393(14) 0.0243(10) 0.0040(9) 0.0024(8) -0.0013(9)
C32 0.0364(13) 0.0455(16) 0.0443(13) -0.0056(12) 0.0080(11) 0.0038(11)
C33 0.0437(15) 0.0584(19) 0.0400(13) 0.0084(13) -0.0069(11) -0.0219(13)
C34 0.0310(13) 0.0536(18) 0.0458(14) -0.0007(12) 0.0083(11) 0.0045(11)
O1 0.0221(7) 0.0428(10) 0.0266(7) 0.0029(7) 0.0020(6) -0.0056(7)
C35 0.0392(13) 0.0385(15) 0.0407(13) -0.0005(11) 0.0094(10) -0.0051(11)
C36 0.0254(11) 0.0297(12) 0.0228(10) -0.0023(9) 0.0028(8) 0.0020(9)

loop_
_atom_type_symbol
_atom_type_description
_atom_type_scat_dispersion_real
_atom_type_scat_dispersion_imag
_atom_type_scat_source
C C 0.0181 0.0091 'International Tables Vol C Tables 4.2.6.8 and 6.1.1.4'
H H 0.0000 0.0000 'International Tables Vol C Tables 4.2.6.8 and 6.1.1.4'
O O 0.0492 0.0322 'International Tables Vol C Tables 4.2.6.8 and 6.1.1.4'

loop_
_geom_angle_atom_site_label_1
_geom_angle_atom_site_label_2
_geom_angle_atom_site_label_3
_geom_angle
_geom_angle_site_symmetry_1
_geom_angle_site_symmetry_3
C2 C1 C15 120.53(19) . .
C2 C1 C25 119.89(18) . .
C15 C1 C25 118.73(18) . .
C1 C2 C3 122.43(19) . .
C1 C2 H1 118.8 . .
C3 C2 H1 118.8 . .
C16 C3 C2 115.02(19) . .
C16 C3 C4 114.98(19) . .
C2 C3 C4 128.3(2) . .
C5 C4 C3 121.6(2) . .
C5 C4 H2 119.2 . .
C3 C4 H2 119.2 . .
C4 C5 C6 122.11(19) . .
C4 C5 H3 118.9 . .
C6 C5 H3 118.9 . .
C17 C6 C7 115.1(2) . .
C17 C6 C5 114.44(19) . .
C7 C6 C5 128.9(2) . .
C8 C7 C6 122.13(19) . .
C8 C7 H4 118.9 . .
C6 C7 H4 118.9 . .
C7 C8 C9 121.6(2) . .
C7 C8 H5 119.2 . .
C9 C8 H5 119.2 . .
C18 C9 C8 114.6(2) . .
C18 C9 C10 114.87(19) . .
C8 C9 C10 129.3(2) . .
C11 C10 C9 121.9(2) . .
C11 C10 H6 119.0 . .
C9 C10 H6 119.0 . .
C10 C11 C12 121.7(2) . .
C10 C11 H7 119.2 . .
C12 C11 H7 119.2 . .
C19 C12 C13 115.74(19) . .
C19 C12 C11 115.09(19) . .
C13 C12 C11 127.6(2) . .
O1 C13 C14 121.40(18) . .
O1 C13 C12 115.74(18) . .
C14 C13 C12 122.6(2) . .
C13 C14 C15 118.22(18) . .
C13 C14 C20 125.6(2) . .
C15 C14 C20 116.00(18) . .
C36 C15 C1 116.11(19) . .
C36 C15 C14 117.72(18) . .
C1 C15 C14 124.34(19) . .
C3 C16 C17 122.47(19) . .
C3 C16 C36 122.17(19) . .
C17 C16 C36 107.95(18) . .
C6 C17 C16 122.83(19) . .
C6 C17 C18 121.8(2) . .
C16 C17 C18 108.36(18) . .
C9 C18 C17 122.97(19) . .
C9 C18 C19 122.4(2) . .
C17 C18 C19 107.59(18) . .
C12 C19 C36 122.59(19) . .
C12 C19 C18 122.1(2) . .
C36 C19 C18 107.79(18) . .
C21 C20 C24 118.61(18) . 3_656
C21 C20 C14 122.06(18) . .
C24 C20 C14 119.20(18) 3_656 .
C20 C21 C22 122.53(18) . .
C20 C21 H8 118.7 . .
C22 C21 H8 118.7 . .
C21 C22 C23 122.82(18) . .
C21 C22 C22 118.9(2) . 3_656
C23 C22 C22 118.3(2) . 3_656
C24 C23 C22 122.82(19) . .
C24 C23 H14 118.6 . .
C22 C23 H14 118.6 . .
C23 C24 C20 118.84(19) . 3_656
C23 C24 C25 117.90(18) . 3_656
C20 C24 C25 123.19(18) 3_656 3_656
C1 C25 C24 114.02(17) . 3_656
C1 C25 C26 112.00(18) . .
C24 C25 C26 113.78(17) 3_656 .
C1 C25 H24 105.3 . .
C24 C25 H24 105.3 3_656 .
C26 C25 H24 105.3 . .
C27 C26 C31 119.5(2) . .
C27 C26 C25 120.86(19) . .
C31 C26 C25 119.6(2) . .
C28 C27 C26 119.6(2) . .
C28 C27 C32 118.7(2) . .
C26 C27 C32 121.7(2) . .
C29 C28 C27 121.7(2) . .
C29 C28 H9 119.2 . .
C27 C28 H9 119.2 . .
C30 C29 C28 118.0(2) . .
C30 C29 C33 121.2(2) . .
C28 C29 C33 120.8(2) . .
C29 C30 C31 122.0(2) . .
C29 C30 H10 119.0 . .
C31 C30 H10 119.0 . .
C30 C31 C26 119.2(2) . .
C30 C31 C34 117.9(2) . .
C26 C31 C34 122.8(2) . .
C27 C32 H15 109.5 . .
C27 C32 H16 109.5 . .
H15 C32 H16 109.5 . .
C27 C32 H17 109.5 . .
H15 C32 H17 109.5 . .
H16 C32 H17 109.5 . .
C29 C33 H18 109.5 . .
C29 C33 H19 109.5 . .
H18 C33 H19 109.5 . .
C29 C33 H20 109.5 . .
H18 C33 H20 109.5 . .
H19 C33 H20 109.5 . .
C31 C34 H21 109.5 . .
C31 C34 H22 109.5 . .
H21 C34 H22 109.5 . .
C31 C34 H23 109.5 . .
H21 C34 H23 109.5 . .
H22 C34 H23 109.5 . .
C13 O1 C35 113.30(16) . .
O1 C35 H11 109.5 . .
O1 C35 H12 109.5 . .
H11 C35 H12 109.5 . .
O1 C35 H13 109.5 . .
H11 C35 H13 109.5 . .
H12 C35 H13 109.5 . .
C15 C36 C19 121.6(2) . .
C15 C36 C16 122.37(19) . .
C19 C36 C16 108.29(18) . .

loop_
_geom_bond_atom_site_label_1
_geom_bond_atom_site_label_2
_geom_bond_distance
_geom_bond_site_symmetry_2
C1 C2 1.385(3) .
C1 C15 1.433(3) .
C1 C25 1.516(3) .
C2 C3 1.441(3) .
C2 H1 0.9500 .
C3 C16 1.378(3) .
C3 C4 1.443(3) .
C4 C5 1.374(3) .
C4 H2 0.9500 .
C5 C6 1.445(3) .
C5 H3 0.9500 .
C6 C17 1.383(3) .
C6 C7 1.435(3) .
C7 C8 1.380(3) .
C7 H4 0.9500 .
C8 C9 1.437(3) .
C8 H5 0.9500 .
C9 C18 1.382(3) .
C9 C10 1.439(3) .
C10 C11 1.378(3) .
C10 H6 0.9500 .
C11 C12 1.443(3) .
C11 H7 0.9500 .
C12 C19 1.376(3) .
C12 C13 1.441(3) .
C13 O1 1.383(3) .
C13 C14 1.407(3) .
C14 C15 1.451(3) .
C14 C20 1.477(3) .
C15 C36 1.377(3) .
C16 C17 1.409(3) .
C16 C36 1.415(3) .
C17 C18 1.416(3) .
C18 C19 1.425(3) .
C19 C36 1.411(3) .
C20 C21 1.381(3) .
C20 C24 1.442(3) 3_656
C21 C22 1.408(3) .
C21 H8 0.9500 .
C22 C23 1.410(3) .
C22 C22 1.419(4) 3_656
C23 C24 1.377(3) .
C23 H14 0.9500 .
C24 C20 1.442(3) 3_656
C24 C25 1.526(3) 3_656
C25 C24 1.526(3) 3_656
C25 C26 1.529(3) .
C25 H24 1.0000 .
C26 C27 1.399(3) .
C26 C31 1.400(3) .
C27 C28 1.391(3) .
C27 C32 1.512(3) .
C28 C29 1.390(3) .
C28 H9 0.9500 .
C29 C30 1.384(4) .
C29 C33 1.512(3) .
C30 C31 1.397(3) .
C30 H10 0.9500 .
C31 C34 1.502(3) .
C32 H15 0.9800 .
C32 H16 0.9800 .
C32 H17 0.9800 .
C33 H18 0.9800 .
C33 H19 0.9800 .
C33 H20 0.9800 .
C34 H21 0.9800 .
C34 H22 0.9800 .
C34 H23 0.9800 .
O1 C35 1.436(3) .
C35 H11 0.9800 .
C35 H12 0.9800 .
C35 H13 0.9800 .

loop_
_geom_torsion_atom_site_label_1
_geom_torsion_atom_site_label_2
_geom_torsion_atom_site_label_3
_geom_torsion_atom_site_label_4
_geom_torsion
_geom_torsion_site_symmetry_1
_geom_torsion_site_symmetry_4
C15 C1 C2 C3 0.6(4) . .
C25 C1 C2 C3 170.0(2) . .
C1 C2 C3 C16 8.8(3) . .
C1 C2 C3 C4 -155.4(2) . .
C16 C3 C4 C5 -10.0(3) . .
C2 C3 C4 C5 154.2(2) . .
C3 C4 C5 C6 -0.2(4) . .
C4 C5 C6 C17 9.6(3) . .
C4 C5 C6 C7 -154.9(2) . .
C17 C6 C7 C8 -10.2(3) . .
C5 C6 C7 C8 154.2(2) . .
C6 C7 C8 C9 -0.9(4) . .
C7 C8 C9 C18 11.6(3) . .
C7 C8 C9 C10 -154.7(2) . .
C18 C9 C10 C11 -11.0(3) . .
C8 C9 C10 C11 155.2(2) . .
C9 C10 C11 C12 0.6(4) . .
C10 C11 C12 C19 11.0(3) . .
C10 C11 C12 C13 -154.0(2) . .
C19 C12 C13 O1 179.79(18) . .
C11 C12 C13 O1 -15.3(3) . .
C19 C12 C13 C14 -5.7(3) . .
C11 C12 C13 C14 159.2(2) . .
O1 C13 C14 C15 169.29(19) . .
C12 C13 C14 C15 -4.9(3) . .
O1 C13 C14 C20 -5.4(3) . .
C12 C13 C14 C20 -179.6(2) . .
C2 C1 C15 C36 -9.7(3) . .
C25 C1 C15 C36 -179.2(2) . .
C2 C1 C15 C14 154.5(2) . .
C25 C1 C15 C14 -15.0(3) . .
C13 C14 C15 C36 12.8(3) . .
C20 C14 C15 C36 -172.00(19) . .
C13 C14 C15 C1 -151.2(2) . .
C20 C14 C15 C1 24.0(3) . .
C2 C3 C16 C17 -155.6(2) . .
C4 C3 C16 C17 10.8(3) . .
C2 C3 C16 C36 -9.3(3) . .
C4 C3 C16 C36 157.1(2) . .
C7 C6 C17 C16 157.7(2) . .
C5 C6 C17 C16 -9.0(3) . .
C7 C6 C17 C18 10.5(3) . .
C5 C6 C17 C18 -156.2(2) . .
C3 C16 C17 C6 -1.3(4) . .
C36 C16 C17 C6 -151.7(2) . .
C3 C16 C17 C18 149.7(2) . .
C36 C16 C17 C18 -0.8(3) . .
C8 C9 C18 C17 -11.4(3) . .
C10 C9 C18 C17 156.9(2) . .
C8 C9 C18 C19 -158.2(2) . .
C10 C9 C18 C19 10.1(3) . .
C6 C17 C18 C9 0.3(3) . .
C16 C17 C18 C9 -151.0(2) . .
C6 C17 C18 C19 151.4(2) . .
C16 C17 C18 C19 0.0(3) . .
C13 C12 C19 C36 8.7(3) . .
C11 C12 C19 C36 -158.1(2) . .
C13 C12 C19 C18 154.8(2) . .
C11 C12 C19 C18 -12.0(3) . .
C9 C18 C19 C12 1.5(3) . .
C17 C18 C19 C12 -149.7(2) . .
C9 C18 C19 C36 152.0(2) . .
C17 C18 C19 C36 0.7(3) . .
C13 C14 C20 C21 -22.1(4) . .
C15 C14 C20 C21 163.1(2) . .
C13 C14 C20 C24 162.1(2) . 3_656
C15 C14 C20 C24 -12.7(3) . 3_656
C24 C20 C21 C22 -1.7(3) 3_656 .
C14 C20 C21 C22 -177.5(2) . .
C20 C21 C22 C23 -179.0(2) . .
C20 C21 C22 C22 1.1(4) . 3_656
C21 C22 C23 C24 -179.6(2) . .
C22 C22 C23 C24 0.3(4) 3_656 .
C22 C23 C24 C20 0.2(4) . 3_656
C22 C23 C24 C25 177.1(2) . 3_656
C2 C1 C25 C24 -174.1(2) . 3_656
C15 C1 C25 C24 -4.6(3) . 3_656
C2 C1 C25 C26 54.9(3) . .
C15 C1 C25 C26 -135.6(2) . .
C1 C25 C26 C27 67.9(2) . .
C24 C25 C26 C27 -63.2(3) 3_656 .
C1 C25 C26 C31 -110.3(2) . .
C24 C25 C26 C31 118.6(2) 3_656 .
C31 C26 C27 C28 -1.1(3) . .
C25 C26 C27 C28 -179.33(19) . .
C31 C26 C27 C32 179.1(2) . .
C25 C26 C27 C32 0.9(3) . .
C26 C27 C28 C29 1.7(3) . .
C32 C27 C28 C29 -178.5(2) . .
C27 C28 C29 C30 -1.3(3) . .
C27 C28 C29 C33 178.8(2) . .
C28 C29 C30 C31 0.5(3) . .
C33 C29 C30 C31 -179.7(2) . .
C29 C30 C31 C26 0.1(3) . .
C29 C30 C31 C34 -179.9(2) . .
C27 C26 C31 C30 0.3(3) . .
C25 C26 C31 C30 178.49(19) . .
C27 C26 C31 C34 -179.8(2) . .
C25 C26 C31 C34 -1.6(3) . .
C14 C13 O1 C35 -81.8(2) . .
C12 C13 O1 C35 92.8(2) . .
C1 C15 C36 C19 155.0(2) . .
C14 C15 C36 C19 -10.3(3) . .
C1 C15 C36 C16 9.4(3) . .
C14 C15 C36 C16 -155.9(2) . .
C12 C19 C36 C15 -0.8(3) . .
C18 C19 C36 C15 -151.0(2) . .
C12 C19 C36 C16 149.1(2) . .
C18 C19 C36 C16 -1.2(3) . .
C3 C16 C36 C15 0.3(4) . .
C17 C16 C36 C15 150.8(2) . .
C3 C16 C36 C19 -149.3(2) . .
C17 C16 C36 C19 1.2(3) . .
